data_4305432
loop_
_publ_author_name
'Junhua Jia'
'Alexander J. Blake'
'Neil R. Champness'
'Peter Hubberstey'
'Claire Wilson'
'Martin Schr\"oder'

_publ_section_title
;
Multi-Dimensional Transition-Metal Coordination Polymers of
4,4'-Bipyridine-N,N'-dioxide: 1D Chains and 2D Sheets
;
_journal_name_full 'Inorganic Chemistry'
_journal_page_first 8652
_journal_page_last 8664
_journal_paper_doi 10.1021/ic800422g
_journal_volume 47
_journal_year 2008
_chemical_formula_sum 'C60 H48 B2 Cu F8 N12 O12'
_chemical_formula_weight 1366.26
_space_group_IT_number 2
_symmetry_cell_setting triclinic
_symmetry_space_group_name_Hall '-P 1'
_symmetry_space_group_name_H-M 'P -1'
_atom_sites_solution_hydrogens geom
_atom_sites_solution_primary direct
_atom_sites_solution_secondary difmap
_audit_creation_method 'enCIFer editing of SHELXL97 CIF output'
_cell_angle_alpha 104.558(2)
_cell_angle_beta 96.540(2)
_cell_angle_gamma 99.413(2)
_cell_formula_units_Z 1
_cell_length_a 8.8698(10)
_cell_length_b 11.5176(13)
_cell_length_c 14.167(2)
_cell_measurement_reflns_used 4215
_cell_measurement_temperature 150(2)
_cell_measurement_theta_max 27.45
_cell_measurement_theta_min 2.35
_cell_volume 1363.6(3)
_computing_cell_refinement 'Bruker SAINT version 6.36A (Bruker, 2000)'
_computing_data_collection 'Bruker SMART version 5.625 (Bruker, 2001)'
_computing_data_reduction 'Bruker SAINT; SHELXTL (Sheldrick, 2008)'
_computing_publication_material 'enCIFer (CCDC, 2003) PLATON (Spek, 2003)'
_computing_structure_refinement 'SHELXL97 (Sheldrick, 2008)'
_computing_structure_solution 'SHELXS97 (Sheldrick, 2008)'
_diffrn_ambient_temperature 150(2)
_diffrn_measured_fraction_theta_full 0.979
_diffrn_measured_fraction_theta_max 0.979
_diffrn_measurement_device_type 'Bruker SMART APEX CCD area detector'
_diffrn_measurement_method omega
_diffrn_radiation_monochromator graphite
_diffrn_radiation_source 'normal-focus sealed tube'
_diffrn_radiation_type MoK\a
_diffrn_radiation_wavelength 0.71073
_diffrn_reflns_av_R_equivalents 0.023
_diffrn_reflns_av_sigmaI/netI 0.0340
_diffrn_reflns_limit_h_max 11
_diffrn_reflns_limit_h_min -11
_diffrn_reflns_limit_k_max 14
_diffrn_reflns_limit_k_min -14
_diffrn_reflns_limit_l_max 17
_diffrn_reflns_limit_l_min -18
_diffrn_reflns_number 12383
_diffrn_reflns_theta_full 27.50
_diffrn_reflns_theta_max 27.50
_diffrn_reflns_theta_min 2.05
_diffrn_standards_decay_% 0
_diffrn_standards_number 0
_exptl_absorpt_coefficient_mu 0.510
_exptl_absorpt_correction_T_max 1.000
_exptl_absorpt_correction_T_min 0.940
_exptl_absorpt_correction_type multi-scan
_exptl_absorpt_process_details 'Bruker SADABS v2.03'
_exptl_crystal_colour red
_exptl_crystal_density_diffrn 1.664
_exptl_crystal_density_method 'not measured'
_exptl_crystal_description plate
_exptl_crystal_F_000 699
_exptl_crystal_size_max 0.27
_exptl_crystal_size_mid 0.15
_exptl_crystal_size_min 0.05
_refine_diff_density_max 0.41
_refine_diff_density_min -0.33
_refine_diff_density_rms 0.06
_refine_ls_extinction_method none
_refine_ls_goodness_of_fit_ref 1.038
_refine_ls_hydrogen_treatment 'riding model'
_refine_ls_matrix_type full
_refine_ls_number_parameters 430
_refine_ls_number_reflns 6144
_refine_ls_number_restraints 0
_refine_ls_restrained_S_all 1.038
_refine_ls_R_factor_all 0.0447
_refine_ls_R_factor_gt 0.0366
_refine_ls_shift/su_max 0.001
_refine_ls_shift/su_mean 0.000
_refine_ls_structure_factor_coef Fsqd
_refine_ls_weighting_details
;
calc w=1/[\s^2^(Fo^2^)+(0.0547P)^2^+0.4235P] where P=(Fo^2^+2Fc^2^)/3
;
_refine_ls_weighting_scheme calc
_refine_ls_wR_factor_gt 0.0952
_refine_ls_wR_factor_ref 0.0983
_reflns_number_gt 5166
_reflns_number_total 6144
_reflns_threshold_expression >2sigma(I)
_cod_data_source_file ic800422g-file001_10.cif
_cod_data_source_block compound_10_NOBFCU
_cod_depositor_comments
;
The following automatic conversions were performed:
'_symmetry_cell_setting' value 'Triclinic' changed to 'triclinic'
according to '/home/saulius/struct/CIF-dictionaries/cif_core.dic'
dictionary named 'cif_core.dic' version 2.4.1 from 2010-06-29.

Automatic conversion script
Id: cif_fix_enum 1527 2010-12-29 10:47:43Z saulius 

The following automatic conversions were performed:

'_atom_sites_solution_hydrogens' value 'geometrically placed' was
changed to 'geom'.

Automatic conversion script
Id: cif_fix_values 6452 2018-10-05 10:23:21Z andrius 
;
_cod_database_code 4305432

loop_
_symmetry_equiv_pos_as_xyz
'x, y, z'
'-x, -y, -z'

loop_
_atom_site_label
_atom_site_type_symbol
_atom_site_fract_x
_atom_site_fract_y
_atom_site_fract_z
_atom_site_U_iso_or_equiv
_atom_site_adp_type
_atom_site_occupancy
_atom_site_symmetry_multiplicity
_atom_site_calc_flag
_atom_site_refinement_flags
_atom_site_disorder_assembly
_atom_site_disorder_group
Cu1 Cu 0.0000 0.0000 0.0000 0.01528(9) Uani 1 2 d S . .
C1 C -0.1638(2) -0.24256(16) -0.19519(13) 0.0194(4) Uani 1 1 d . . .
H1A H -0.2095 -0.1723 -0.1819 0.023 Uiso 1 1 calc R . .
N1 N -0.06063(16) -0.25950(13) -0.12461(10) 0.0162(3) Uani 1 1 d . . .
O1 O -0.22372(14) -0.02423(11) -0.04891(9) 0.0209(3) Uani 1 1 d . . .
B1 B 0.2871(3) 0.3040(2) -0.32382(16) 0.0279(5) Uani 1 1 d . . .
F1 F 0.41548(15) 0.37662(12) -0.34290(10) 0.0433(3) Uani 1 1 d . . .
C2 C -0.2028(2) -0.32733(16) -0.28649(13) 0.0198(4) Uani 1 1 d . . .
H2A H -0.2742 -0.3140 -0.3361 0.024 Uiso 1 1 calc R . .
N2 N -0.19137(17) -0.66695(14) -0.60154(11) 0.0204(3) Uani 1 1 d . . .
O2 O -0.82476(15) 0.61136(12) 0.07582(10) 0.0258(3) Uani 1 1 d . . .
F2 F 0.18943(15) 0.24355(12) -0.41328(9) 0.0394(3) Uani 1 1 d . . .
C3 C -0.13937(19) -0.43243(15) -0.30746(13) 0.0173(3) Uani 1 1 d . . .
N3 N -0.30866(16) 0.06186(13) -0.02672(11) 0.0175(3) Uani 1 1 d . . .
O3 O -0.01792(14) -0.17978(11) -0.03540(9) 0.0189(3) Uani 1 1 d . . .
F3 F 0.33740(17) 0.21874(12) -0.28040(9) 0.0424(3) Uani 1 1 d . . .
C4 C -0.0397(2) -0.44881(16) -0.23039(13) 0.0193(4) Uani 1 1 d . . .
H4A H 0.0021 -0.5210 -0.2404 0.023 Uiso 1 1 calc R . .
N4 N -0.74712(17) 0.52318(13) 0.06095(11) 0.0193(3) Uani 1 1 d . . .
O4 O -0.19971(16) -0.73443(12) -0.69115(9) 0.0262(3) Uani 1 1 d . . .
F4 F 0.20981(15) 0.37722(12) -0.26143(9) 0.0398(3) Uani 1 1 d . . .
C5 C -0.0008(2) -0.36232(16) -0.14021(13) 0.0188(4) Uani 1 1 d . . .
H5A H 0.0680 -0.3747 -0.0888 0.023 Uiso 1 1 calc R . .
N5 N 0.00869(17) -0.04154(13) 0.21856(11) 0.0182(3) Uani 1 1 d . . .
O5 O -0.08048(15) -0.02230(12) 0.14540(9) 0.0230(3) Uani 1 1 d . . .
C6 C -0.1667(2) -0.51784(15) -0.40809(13) 0.0177(3) Uani 1 1 d . . .
N6 N 0.48298(17) -0.13113(13) 0.61948(11) 0.0195(3) Uani 1 1 d . . .
O6 O 0.57059(15) -0.14702(13) 0.69365(10) 0.0271(3) Uani 1 1 d . . .
C7 C -0.2744(2) -0.51122(16) -0.48570(14) 0.0217(4) Uani 1 1 d . . .
H7A H -0.3412 -0.4545 -0.4729 0.026 Uiso 1 1 calc R . .
C8 C -0.2859(2) -0.58476(17) -0.58005(14) 0.0230(4) Uani 1 1 d . . .
H8A H -0.3607 -0.5784 -0.6311 0.028 Uiso 1 1 calc R . .
C9 C -0.0874(2) -0.67655(16) -0.52716(13) 0.0210(4) Uani 1 1 d . . .
H9A H -0.0226 -0.7346 -0.5412 0.025 Uiso 1 1 calc R . .
C10 C -0.0738(2) -0.60448(16) -0.43213(13) 0.0194(4) Uani 1 1 d . . .
H10A H 0.0002 -0.6136 -0.3818 0.023 Uiso 1 1 calc R . .
C11 C -0.3054(2) 0.12583(16) 0.06765(13) 0.0190(4) Uani 1 1 d . . .
H11A H -0.2413 0.1106 0.1198 0.023 Uiso 1 1 calc R . .
C12 C -0.3952(2) 0.21327(16) 0.08837(13) 0.0189(4) Uani 1 1 d . . .
H12A H -0.3925 0.2582 0.1549 0.023 Uiso 1 1 calc R . .
C13 C -0.49055(19) 0.23633(15) 0.01210(13) 0.0172(3) Uani 1 1 d . . .
C14 C -0.4934(2) 0.16499(16) -0.08369(13) 0.0194(4) Uani 1 1 d . . .
H14A H -0.5591 0.1761 -0.1371 0.023 Uiso 1 1 calc R . .
C15 C -0.4023(2) 0.07878(16) -0.10187(13) 0.0194(4) Uani 1 1 d . . .
H15A H -0.4052 0.0310 -0.1676 0.023 Uiso 1 1 calc R . .
C16 C -0.6168(2) 0.53036(16) 0.12487(14) 0.0215(4) Uani 1 1 d . . .
H16A H -0.5825 0.6005 0.1799 0.026 Uiso 1 1 calc R . .
C17 C -0.5342(2) 0.43819(16) 0.11122(13) 0.0202(4) Uani 1 1 d . . .
H17A H -0.4439 0.4453 0.1570 0.024 Uiso 1 1 calc R . .
C18 C -0.58156(19) 0.33406(16) 0.03073(13) 0.0171(3) Uani 1 1 d . . .
C19 C -0.7164(2) 0.32863(16) -0.03327(13) 0.0194(4) Uani 1 1 d . . .
H19A H -0.7531 0.2591 -0.0886 0.023 Uiso 1 1 calc R . .
C20 C -0.7965(2) 0.42236(16) -0.01730(13) 0.0203(4) Uani 1 1 d . . .
H20A H -0.8879 0.4166 -0.0617 0.024 Uiso 1 1 calc R . .
C21 C 0.0823(2) -0.13731(16) 0.20305(13) 0.0202(4) Uani 1 1 d . . .
H21A H 0.0706 -0.1909 0.1385 0.024 Uiso 1 1 calc R . .
C22 C 0.1737(2) -0.15745(16) 0.28021(13) 0.0197(4) Uani 1 1 d . . .
H22A H 0.2235 -0.2255 0.2682 0.024 Uiso 1 1 calc R . .
C23 C 0.19459(19) -0.07976(16) 0.37575(13) 0.0177(3) Uani 1 1 d . . .
C24 C 0.1164(2) 0.01807(16) 0.38857(13) 0.0198(4) Uani 1 1 d . . .
H24A H 0.1268 0.0733 0.4524 0.024 Uiso 1 1 calc R . .
C25 C 0.0250(2) 0.03526(16) 0.31022(13) 0.0199(4) Uani 1 1 d . . .
H25A H -0.0274 0.1019 0.3206 0.024 Uiso 1 1 calc R . .
C26 C 0.29452(19) -0.09747(15) 0.45953(13) 0.0174(3) Uani 1 1 d . . .
C27 C 0.4043(2) -0.17212(16) 0.44595(13) 0.0199(4) Uani 1 1 d . . .
H27A H 0.4156 -0.2131 0.3808 0.024 Uiso 1 1 calc R . .
C28 C 0.4959(2) -0.18722(16) 0.52486(14) 0.0214(4) Uani 1 1 d . . .
H28A H 0.5700 -0.2380 0.5133 0.026 Uiso 1 1 calc R . .
C29 C 0.3778(2) -0.05789(16) 0.63507(13) 0.0201(4) Uani 1 1 d . . .
H29A H 0.3676 -0.0184 0.7008 0.024 Uiso 1 1 calc R . .
C30 C 0.2857(2) -0.03987(16) 0.55752(13) 0.0192(4) Uani 1 1 d . . .
H30A H 0.2144 0.0130 0.5708 0.023 Uiso 1 1 calc R . .

loop_
_atom_site_aniso_label
_atom_site_aniso_U_11
_atom_site_aniso_U_22
_atom_site_aniso_U_33
_atom_site_aniso_U_23
_atom_site_aniso_U_13
_atom_site_aniso_U_12
Cu1 0.01600(15) 0.01405(15) 0.01524(16) 0.00162(11) -0.00032(11) 0.00718(11)
C1 0.0212(9) 0.0184(8) 0.0192(9) 0.0041(7) 0.0018(7) 0.0087(7)
N1 0.0186(7) 0.0150(7) 0.0144(7) 0.0025(6) 0.0020(5) 0.0043(6)
O1 0.0183(6) 0.0179(6) 0.0234(7) -0.0020(5) -0.0022(5) 0.0106(5)
B1 0.0339(12) 0.0291(11) 0.0187(10) -0.0009(9) -0.0039(9) 0.0176(10)
F1 0.0435(8) 0.0417(8) 0.0432(8) 0.0071(6) 0.0065(6) 0.0122(6)
C2 0.0203(8) 0.0205(9) 0.0183(9) 0.0045(7) -0.0011(7) 0.0074(7)
N2 0.0236(8) 0.0189(7) 0.0163(7) 0.0030(6) 0.0032(6) 0.0004(6)
O2 0.0242(7) 0.0206(6) 0.0342(8) 0.0049(6) 0.0035(6) 0.0141(5)
F2 0.0436(7) 0.0397(7) 0.0267(6) -0.0074(5) -0.0108(5) 0.0225(6)
C3 0.0176(8) 0.0151(8) 0.0179(9) 0.0031(7) 0.0026(6) 0.0020(6)
N3 0.0157(7) 0.0168(7) 0.0193(7) 0.0028(6) 0.0012(6) 0.0065(6)
O3 0.0271(6) 0.0150(6) 0.0125(6) -0.0005(5) 0.0000(5) 0.0072(5)
F3 0.0655(9) 0.0390(7) 0.0270(7) 0.0086(6) -0.0009(6) 0.0292(7)
C4 0.0233(9) 0.0163(8) 0.0200(9) 0.0047(7) 0.0047(7) 0.0083(7)
N4 0.0174(7) 0.0186(7) 0.0240(8) 0.0064(6) 0.0051(6) 0.0077(6)
O4 0.0323(7) 0.0278(7) 0.0133(6) -0.0012(5) 0.0032(5) 0.0023(6)
F4 0.0404(7) 0.0485(8) 0.0265(6) -0.0061(6) -0.0003(5) 0.0275(6)
C5 0.0206(8) 0.0182(8) 0.0198(9) 0.0067(7) 0.0026(7) 0.0077(7)
N5 0.0192(7) 0.0203(7) 0.0154(7) 0.0050(6) 0.0013(6) 0.0062(6)
O5 0.0246(7) 0.0307(7) 0.0153(6) 0.0061(5) -0.0015(5) 0.0135(6)
C6 0.0188(8) 0.0150(8) 0.0179(9) 0.0035(7) 0.0018(6) 0.0020(7)
N6 0.0192(7) 0.0198(7) 0.0197(8) 0.0070(6) -0.0012(6) 0.0049(6)
O6 0.0278(7) 0.0333(8) 0.0217(7) 0.0095(6) -0.0040(5) 0.0130(6)
C7 0.0218(9) 0.0197(9) 0.0223(9) 0.0038(7) -0.0004(7) 0.0063(7)
C8 0.0238(9) 0.0226(9) 0.0212(9) 0.0063(8) -0.0021(7) 0.0043(7)
C9 0.0229(9) 0.0184(9) 0.0209(9) 0.0031(7) 0.0043(7) 0.0052(7)
C10 0.0207(8) 0.0196(9) 0.0177(9) 0.0059(7) 0.0008(7) 0.0040(7)
C11 0.0184(8) 0.0211(9) 0.0171(8) 0.0047(7) -0.0009(6) 0.0061(7)
C12 0.0192(8) 0.0214(9) 0.0158(8) 0.0033(7) 0.0017(7) 0.0068(7)
C13 0.0151(8) 0.0173(8) 0.0197(9) 0.0052(7) 0.0022(6) 0.0047(6)
C14 0.0184(8) 0.0217(9) 0.0186(9) 0.0063(7) -0.0006(7) 0.0071(7)
C15 0.0195(8) 0.0211(9) 0.0158(8) 0.0019(7) 0.0000(7) 0.0061(7)
C16 0.0219(9) 0.0194(9) 0.0203(9) 0.0009(7) 0.0002(7) 0.0054(7)
C17 0.0204(9) 0.0217(9) 0.0183(9) 0.0050(7) 0.0002(7) 0.0068(7)
C18 0.0170(8) 0.0178(8) 0.0177(8) 0.0058(7) 0.0035(6) 0.0052(7)
C19 0.0181(8) 0.0187(8) 0.0205(9) 0.0037(7) 0.0019(7) 0.0050(7)
C20 0.0164(8) 0.0225(9) 0.0220(9) 0.0060(7) 0.0009(7) 0.0055(7)
C21 0.0232(9) 0.0194(9) 0.0170(9) 0.0016(7) 0.0020(7) 0.0075(7)
C22 0.0222(9) 0.0169(8) 0.0206(9) 0.0041(7) 0.0031(7) 0.0080(7)
C23 0.0174(8) 0.0183(8) 0.0177(8) 0.0060(7) 0.0022(6) 0.0034(7)
C24 0.0229(9) 0.0198(9) 0.0159(8) 0.0025(7) 0.0021(7) 0.0064(7)
C25 0.0234(9) 0.0189(8) 0.0184(9) 0.0039(7) 0.0040(7) 0.0085(7)
C26 0.0173(8) 0.0160(8) 0.0190(9) 0.0062(7) 0.0011(7) 0.0026(7)
C27 0.0206(9) 0.0197(9) 0.0197(9) 0.0043(7) 0.0042(7) 0.0059(7)
C28 0.0200(9) 0.0209(9) 0.0250(10) 0.0068(8) 0.0043(7) 0.0079(7)
C29 0.0222(9) 0.0196(9) 0.0186(9) 0.0047(7) 0.0023(7) 0.0057(7)
C30 0.0200(8) 0.0188(8) 0.0201(9) 0.0066(7) 0.0017(7) 0.0061(7)

loop_
_atom_type_symbol
_atom_type_description
_atom_type_scat_dispersion_real
_atom_type_scat_dispersion_imag
_atom_type_scat_source
C C 0.0033 0.0016 'International Tables Vol C Tables 4.2.6.8 and 6.1.1.4'
H H 0.0000 0.0000 'International Tables Vol C Tables 4.2.6.8 and 6.1.1.4'
N N 0.0061 0.0033 'International Tables Vol C Tables 4.2.6.8 and 6.1.1.4'
O O 0.0106 0.0060 'International Tables Vol C Tables 4.2.6.8 and 6.1.1.4'
Cu Cu 0.3201 1.2651 'International Tables Vol C Tables 4.2.6.8 and 6.1.1.4'
B B 0.0013 0.0007 'International Tables Vol C Tables 4.2.6.8 and 6.1.1.4'
F F 0.0171 0.0103 'International Tables Vol C Tables 4.2.6.8 and 6.1.1.4'

loop_
_geom_angle_atom_site_label_1
_geom_angle_atom_site_label_2
_geom_angle_atom_site_label_3
_geom_angle
_geom_angle_site_symmetry_1
_geom_angle_site_symmetry_3
_geom_angle_publ_flag
O1 Cu1 O1 180.00(8) 2 . ?
O1 Cu1 O3 90.58(5) 2 . ?
O1 Cu1 O3 89.42(5) . . ?
O1 Cu1 O3 89.42(5) 2 2 ?
O1 Cu1 O3 90.58(5) . 2 ?
O3 Cu1 O3 180.00(7) . 2 ?
O1 Cu1 O5 95.70(5) 2 . ?
O1 Cu1 O5 84.30(5) . . ?
O3 Cu1 O5 84.99(5) . . ?
O3 Cu1 O5 95.01(5) 2 . ?
O1 Cu1 O5 84.30(5) 2 2 ?
O1 Cu1 O5 95.70(5) . 2 ?
O3 Cu1 O5 95.01(5) . 2 ?
O3 Cu1 O5 84.99(5) 2 2 ?
O5 Cu1 O5 180.00(6) . 2 ?
N1 C1 C2 119.91(16) . . ?
O3 N1 C1 122.31(14) . . ?
O3 N1 C5 116.72(14) . . ?
C1 N1 C5 120.91(15) . . ?
N3 O1 Cu1 124.40(10) . . ?
F4 B1 F3 110.44(18) . . ?
F4 B1 F1 109.46(18) . . ?
F3 B1 F1 108.70(18) . . ?
F4 B1 F2 109.98(17) . . ?
F3 B1 F2 109.60(17) . . ?
F1 B1 F2 108.62(18) . . ?
C1 C2 C3 121.23(16) . . ?
O4 N2 C9 120.38(15) . . ?
O4 N2 C8 120.99(15) . . ?
C9 N2 C8 118.63(15) . . ?
C4 C3 C2 116.58(16) . . ?
C4 C3 C6 121.30(15) . . ?
C2 C3 C6 121.97(16) . . ?
O1 N3 C15 117.43(14) . . ?
O1 N3 C11 121.28(14) . . ?
C15 N3 C11 121.24(15) . . ?
N1 O3 Cu1 128.01(10) . . ?
C5 C4 C3 121.19(16) . . ?
O2 N4 C20 120.56(15) . . ?
O2 N4 C16 120.26(15) . . ?
C20 N4 C16 119.18(15) . . ?
N1 C5 C4 120.03(16) . . ?
O5 N5 C25 118.98(14) . . ?
O5 N5 C21 120.91(14) . . ?
C25 N5 C21 120.11(15) . . ?
N5 O5 Cu1 124.22(10) . . ?
C7 C6 C10 116.06(16) . . ?
C7 C6 C3 123.51(16) . . ?
C10 C6 C3 120.21(16) . . ?
O6 N6 C29 120.70(15) . . ?
O6 N6 C28 120.58(15) . . ?
C29 N6 C28 118.72(15) . . ?
C8 C7 C6 121.57(17) . . ?
N2 C8 C7 120.96(17) . . ?
N2 C9 C10 121.63(17) . . ?
C9 C10 C6 121.12(17) . . ?
N3 C11 C12 119.99(16) . . ?
C11 C12 C13 120.54(16) . . ?
C14 C13 C12 117.14(16) . . ?
C14 C13 C18 120.72(15) . . ?
C12 C13 C18 122.12(15) . . ?
C15 C14 C13 120.87(16) . . ?
N3 C15 C14 120.16(16) . . ?
N4 C16 C17 121.26(16) . . ?
C16 C17 C18 120.71(16) . . ?
C17 C18 C19 116.84(16) . . ?
C17 C18 C13 121.61(15) . . ?
C19 C18 C13 121.52(15) . . ?
C20 C19 C18 120.95(17) . . ?
N4 C20 C19 121.07(16) . . ?
N5 C21 C22 120.45(16) . . ?
C21 C22 C23 121.24(16) . . ?
C22 C23 C24 116.46(15) . . ?
C22 C23 C26 122.48(16) . . ?
C24 C23 C26 121.05(15) . . ?
C25 C24 C23 120.94(16) . . ?
N5 C25 C24 120.79(16) . . ?
C30 C26 C27 115.89(16) . . ?
C30 C26 C23 121.86(15) . . ?
C27 C26 C23 122.25(16) . . ?
C28 C27 C26 121.24(17) . . ?
N6 C28 C27 121.43(16) . . ?
N6 C29 C30 121.16(17) . . ?
C29 C30 C26 121.54(16) . . ?

loop_
_geom_bond_atom_site_label_1
_geom_bond_atom_site_label_2
_geom_bond_distance
_geom_bond_site_symmetry_2
_geom_bond_publ_flag
Cu1 O1 1.9759(12) 2 ?
Cu1 O1 1.9759(12) . ?
Cu1 O3 1.9790(12) . ?
Cu1 O3 1.9791(12) 2 ?
Cu1 O5 2.3151(13) . ?
Cu1 O5 2.3151(13) 2 ?
C1 N1 1.351(2) . ?
C1 C2 1.378(2) . ?
N1 O3 1.3333(18) . ?
N1 C5 1.354(2) . ?
O1 N3 1.3384(17) . ?
B1 F4 1.384(2) . ?
B1 F3 1.388(3) . ?
B1 F1 1.393(3) . ?
B1 F2 1.397(2) . ?
C2 C3 1.397(2) . ?
N2 O4 1.2980(19) . ?
N2 C9 1.358(2) . ?
N2 C8 1.366(2) . ?
O2 N4 1.3055(18) . ?
C3 C4 1.396(2) . ?
C3 C6 1.482(2) . ?
N3 C15 1.348(2) . ?
N3 C11 1.349(2) . ?
C4 C5 1.375(2) . ?
N4 C20 1.358(2) . ?
N4 C16 1.362(2) . ?
N5 O5 1.3172(18) . ?
N5 C25 1.352(2) . ?
N5 C21 1.355(2) . ?
C6 C7 1.398(2) . ?
C6 C10 1.398(2) . ?
N6 O6 1.3034(19) . ?
N6 C29 1.357(2) . ?
N6 C28 1.361(2) . ?
C7 C8 1.373(3) . ?
C9 C10 1.373(2) . ?
C11 C12 1.379(2) . ?
C12 C13 1.401(2) . ?
C13 C14 1.394(2) . ?
C13 C18 1.478(2) . ?
C14 C15 1.373(2) . ?
C16 C17 1.373(2) . ?
C17 C18 1.398(2) . ?
C18 C19 1.398(2) . ?
C19 C20 1.373(2) . ?
C21 C22 1.376(2) . ?
C22 C23 1.395(2) . ?
C23 C24 1.402(2) . ?
C23 C26 1.476(2) . ?
C24 C25 1.374(2) . ?
C26 C30 1.397(2) . ?
C26 C27 1.399(2) . ?
C27 C28 1.370(2) . ?
C29 C30 1.372(2) . ?
